data_7222646
loop_
_publ_author_name
'Irsen, S.H.'
'Dronskowski, R.'

_publ_section_title
;
 Synthesis and X-ray crystal structure determination of thiotrithiazyl
 iododichloride, S4 N3 I Cl2
;
_journal_name_full
;
Zeitschrift fuer Naturforschung, Teil B. Anorganische Chemie, Organische 
Chemie (42,1987-)
;
_journal_page_first 1387
_journal_page_last 1390
_journal_volume 57
_journal_year 2002
_chemical_formula_sum 'Cl2 I N3 S4'
_chemical_name_systematic '(S4 N3) (I Cl2)'
_space_group_IT_number 14
_symmetry_space_group_name_Hall '-P 2ybc'
_symmetry_space_group_name_H-M 'P 1 21/c 1'
_cell_angle_alpha 90
_cell_angle_beta 92.3357
_cell_angle_gamma 90
_cell_formula_units_Z 4
_cell_length_a 6.11548
_cell_length_b 8.77336
_cell_length_c 17.7012
_cell_volume 948.939
_citation_journal_id_ASTM ZNBSEN
_cod_data_source_file Irsen_ZNBSEN_2002_831.cif
_cod_data_source_block Cl2I1N3S4
_cod_original_formula_sum 'Cl2 I1 N3 S4'
_cod_database_code 7222646

loop_
_symmetry_equiv_pos_as_xyz
x,y,z
-x,y+1/2,-z+1/2
-x,-y,-z
x,-y-1/2,z-1/2

loop_
_atom_site_label
_atom_site_type_symbol
_atom_site_fract_x
_atom_site_fract_y
_atom_site_fract_z
_atom_site_occupancy
_atom_site_U_iso_or_equiv
Cl1 Cl-1 0.5123 0.4329 0.1444 1 0.0
I1 I+1 0.2215 0.2101 0.12489 1 0.0
S2 S 0.2148 0.7409 0.2417 1 0.0
S1 S 0.4777 0.8389 0.186 1 0.0
S3 S 0.9968 0.606 0.104 1 0.0
S4 S 0.3671 0.7464 0.029 1 0.0
Cl2 Cl-1 0.9468 0.0004 0.1068 1 0.0
N3 N 0.135 0.639 0.0445 1 0.0
N1 N 0.461 0.825 0.0945 1 0.0
N2 N 0.052 0.645 0.1847 1 0.0
